data_1008492
loop_
_publ_author_name
'Le Lirzin, A'
'Quiang, X'
'Darriet, J'
'Soubeyroux, J L'
'Kaiser, V'
'Pebler, J'
'Babel, D'

_publ_section_title
;
Structural and magnetic properties of 1D bimetallic chains in
Ba~2~CaCoFe~2~F~14~ and Ba~2~CaCoCr~2~F~14~
;
_journal_coden_ASTM EJSCE5
_journal_name_full
;
European Journal of Solid State Inorganic Chemistry
;
_journal_page_first 791
_journal_page_last 803
_journal_volume 27
_journal_year 1990
_chemical_formula_structural 'Ba2 Ca (Ca0.072 Co0.928) Fe2 F14'
_chemical_formula_sum 'Ba2 Ca1.072 Co0.928 F14 Fe2'
_chemical_name_systematic
;
Barium calcium cobalt iron(III) fluoride (2/1.1/0.9/2/14)
;
_space_group_IT_number 15
_symmetry_cell_setting monoclinic
_symmetry_Int_Tables_number 15
_symmetry_space_group_name_Hall '-C 2yc'
_symmetry_space_group_name_H-M 'C 1 2/c 1'
_cell_angle_alpha 90
_cell_angle_beta 91.27(3)
_cell_angle_gamma 90
_cell_formula_units_Z 4
_cell_length_a 13.773(4)
_cell_length_b 5.384(1)
_cell_length_c 14.929(2)
_cell_volume 1106.8
_refine_ls_R_factor_all 0.035
_cod_original_formula_sum 'Ba2 Ca1.072 Co.928 F14 Fe2'
_cod_database_code 1008492

loop_
_symmetry_equiv_pos_as_xyz
x,y,z
-x,y,1/2-z
-x,-y,-z
x,-y,1/2+z
1/2+x,1/2+y,z
1/2-x,1/2+y,1/2-z
1/2-x,1/2-y,-z
1/2+x,1/2-y,1/2+z

loop_
_atom_site_aniso_label
_atom_site_aniso_U_11
_atom_site_aniso_U_12
_atom_site_aniso_U_13
_atom_site_aniso_U_22
_atom_site_aniso_U_23
_atom_site_aniso_U_33
Ba1 0.0098(1) 0.0015(1) -0.0003 0.0117(1) -0.0010(1) 0.0127(1)
Ca1 0.0131(3) 0. 0.0010(2) 0.0088(4) 0. 0.0081(3)
Ca2 0.0106(2) 0.0003(2) 0.0004(2) 0.0078(3) -0.0012(2) 0.0084(2)
Co1 0.0106(2) 0.0003(2) 0.0004(2) 0.0078(3) -0.0012(2) 0.0084(2)
Fe1 0.0093(2) -0.0002(1) -0.0004(1) 0.0072(2) 0.0003(1) 0.0088(2)
F1 0.0166(9) -0.0033(7) 0.0004(7) 0.014(1) 0.0004(7) 0.0117(8)
F2 0.0215(9) 0.0053(8) -0.0013(7) 0.0118(9) -0.0026(7) 0.0134(8)
F3 0.0178(9) 0.0017(8) 0.0027(8) 0.014(1) 0.0070(8) 0.0213(10)
F4 0.0185(9) -0.0013(8) 0.0027(7) 0.0139(10) -0.0057(8) 0.0153(9)
F5 0.0102(8) -0.0001(7) -0.0008(7) 0.0178(11) 0.0057(8) 0.0174(9)
F6 0.0116(8) -0.0013(8) -0.0059(8) 0.0194(11) -0.0002(10) 0.0311(11)
F7 0.0176(9) 0.0022(8) .0000(7) 0.0165(11) -0.0008(8) 0.0110(7)

loop_
_atom_site_label
_atom_site_type_symbol
_atom_site_symmetry_multiplicity
_atom_site_Wyckoff_symbol
_atom_site_fract_x
_atom_site_fract_y
_atom_site_fract_z
_atom_site_occupancy
_atom_site_attached_hydrogens
_atom_site_calc_flag
Ba1 Ba2+ 8 f 0.1920(1) 0.9526(1) 0.1196(1) 1. 0 d
Ca1 Ca2+ 4 e 0. 0.4394(2) 0.25 1. 0 d
Ca2 Ca2+ 4 b 0. 0.5 0. 0.072(8) 0 d
Co1 Co2+ 4 b 0. 0.5 0. 0.928(8) 0 d
Fe1 Fe3+ 8 f 0.3822(1) 0.4915(1) 0.1234(1) 1. 0 d
F1 F1- 8 f 0.1617(1) 0.2073(4) 0.2788(1) 1. 0 d
F2 F1- 8 f 0.4177(1) 0.3147(4) 0.0166(1) 1. 0 d
F3 F1- 8 f 0.3740(1) 0.2136(4) 0.2024(1) 1. 0 d
F4 F1- 8 f 0.3762(1) 0.2043(4) 0.5485(1) 1. 0 d
F5 F1- 8 f 0.5110(1) 0.4148(4) 0.6580(1) 1. 0 d
F6 F1- 8 f 0.2505(1) 0.4440(5) 0.0855(2) 1. 0 d
F7 F1- 8 f 0.4433(1) 0.0802(4) 0.3806(1) 1. 0 d

loop_
_atom_type_symbol
_atom_type_oxidation_number
Ba2+ 2.000
Ca2+ 2.000
Co2+ 2.000
Fe3+ 3.000
F1- -1.000
